data_2200944
loop_
_publ_author_name
'Schaper, Frank'
'Brintzinger, Hans-Herbert'

_publ_section_title
;
 Tetrahydrothiophene tris(pentafluorophenyl)borane
;
_journal_issue 1
_journal_name_full 'Acta Crystallographica Section E'
_journal_page_first o77
_journal_page_last o78
_journal_paper_doi 10.1107/S160053680102027X
_journal_volume 58
_journal_year 2002
_chemical_formula_moiety 'C22 H8 B F15 S'
_chemical_formula_sum 'C22 H8 B F15 S'
_chemical_formula_weight 600.15
_chemical_name_systematic ?
_space_group_IT_number 2
_symmetry_cell_setting triclinic
_symmetry_space_group_name_Hall '-P 1'
_symmetry_space_group_name_H-M 'P -1'
_atom_sites_solution_hydrogens difmap
_atom_sites_solution_primary direct
_atom_sites_solution_secondary difmap
_audit_creation_method SHELXL-97
_cell_angle_alpha 111.904(6)
_cell_angle_beta 96.814(7)
_cell_angle_gamma 100.727(7)
_cell_formula_units_Z 2
_cell_length_a 9.5892(8)
_cell_length_b 10.8264(10)
_cell_length_c 11.3959(9)
_cell_measurement_reflns_used 42
_cell_measurement_temperature 230
_cell_measurement_theta_max 12.43
_cell_measurement_theta_min 11.29
_cell_volume 1055.29(17)
_computing_cell_refinement XSCANS
_computing_data_collection 'XSCANS (Siemens, 1992)'
_computing_data_reduction XSCANS
_computing_molecular_graphics 'SHELXTL (Siemens, 1991)'
_computing_publication_material SHELXL97
_computing_structure_refinement 'SHELXL97 (Sheldrick, 1997)'
_computing_structure_solution 'SHELXS97 (Sheldrick, 1997)'
_diffrn_ambient_temperature 230
_diffrn_measured_fraction_theta_full .946
_diffrn_measured_fraction_theta_max .946
_diffrn_measurement_device_type 'Siemens P4'
_diffrn_measurement_method '\w scans'
_diffrn_radiation_monochromator graphite
_diffrn_radiation_source 'fine-focus sealed tube'
_diffrn_radiation_type MoK\a
_diffrn_radiation_wavelength .71073
_diffrn_reflns_av_R_equivalents .0342
_diffrn_reflns_av_sigmaI/netI .0371
_diffrn_reflns_limit_h_max 12
_diffrn_reflns_limit_h_min -10
_diffrn_reflns_limit_k_max 12
_diffrn_reflns_limit_k_min -12
_diffrn_reflns_limit_l_max 14
_diffrn_reflns_limit_l_min -14
_diffrn_reflns_number 7694
_diffrn_reflns_theta_full 27.00
_diffrn_reflns_theta_max 27.00
_diffrn_reflns_theta_min 1.97
_diffrn_standards_decay_% 1.8
_diffrn_standards_interval_count 97
_diffrn_standards_number 3
_exptl_absorpt_coefficient_mu .297
_exptl_absorpt_correction_type none
_exptl_crystal_colour colorless
_exptl_crystal_density_diffrn 1.889
_exptl_crystal_density_method 'not measured'
_exptl_crystal_description prism
_exptl_crystal_F_000 592
_exptl_crystal_size_max .6
_exptl_crystal_size_mid .5
_exptl_crystal_size_min .3
_refine_diff_density_max .283
_refine_diff_density_min -.242
_refine_ls_extinction_method none
_refine_ls_goodness_of_fit_ref 1.047
_refine_ls_hydrogen_treatment refall
_refine_ls_matrix_type full
_refine_ls_number_parameters 384
_refine_ls_number_reflns 4359
_refine_ls_number_restraints 0
_refine_ls_restrained_S_all 1.047
_refine_ls_R_factor_all .0349
_refine_ls_R_factor_gt .0311
_refine_ls_shift/su_max .001
_refine_ls_shift/su_mean .000
_refine_ls_structure_factor_coef Fsqd
_refine_ls_weighting_details 'calc w=1/[\s^2^(Fo^2^)+(0.0271P)^2^+0.4601P] where P=(Fo^2^+2Fc^2^)/3'
_refine_ls_weighting_scheme calc
_refine_ls_wR_factor_gt .0801
_refine_ls_wR_factor_ref .0829
_reflns_number_gt 3938
_reflns_number_total 4359
_reflns_threshold_expression I>2\s(I)
_cod_data_source_file ob6091.cif
_cod_data_source_block I
_cod_depositor_comments
;
The following automatic conversions were performed:
'_symmetry_cell_setting' value 'Triclinic' changed to 'triclinic'
according to '/home/saulius/struct/CIF-dictionaries/cif_core.dic'
dictionary named 'cif_core.dic' version 2.4.1 from 2010-06-29.

Automatic conversion script
Id: cif_fix_enum 1527 2010-12-29 10:47:43Z saulius 

The following automatic conversions were performed:

'_symmetry_cell_setting' value 'Triclinic' changed to 'triclinic'
according to /home/saulius/struct/CIF-dictionaries/cif_core.dic
dictionary named 'cif_core.dic' version 2.4.1 from 2010-06-29.

Automatic conversion script
Id: cif_fix_values 1715 2011-07-08 13:25:40Z adriana 
;
_cod_original_cell_volume 1055.29(16)
_cod_original_sg_symbol_H-M P-1
_cod_database_code 2200944
_cod_database_fobs_code 2200944

loop_
_symmetry_equiv_pos_as_xyz
'x, y, z'
'-x, -y, -z'

loop_
_atom_site_label
_atom_site_fract_x
_atom_site_fract_y
_atom_site_fract_z
_atom_site_U_iso_or_equiv
_atom_site_adp_type
_atom_site_calc_flag
_atom_site_refinement_flags
_atom_site_occupancy
_atom_site_disorder_assembly
_atom_site_disorder_group
_atom_site_type_symbol
S1 -.77773(4) -.22428(4) -.21870(3) .02816(10) Uani d . 1 . . S
B1 -.86616(18) -.12540(16) -.32354(15) .0247(3) Uani d . 1 . . B
C1 -.81356(16) .03818(14) -.23091(13) .0266(3) Uani d . 1 . . C
C2 -.67681(17) .10162(16) -.15288(14) .0307(3) Uani d . 1 . . C
C3 -.63060(19) .23900(17) -.07253(15) .0370(4) Uani d . 1 . . C
C4 -.7210(2) .32302(16) -.07256(16) .0405(4) Uani d . 1 . . C
C5 -.8556(2) .26750(16) -.15242(15) .0350(4) Uani d . 1 . . C
C6 -.89915(17) .12856(16) -.22841(14) .0299(3) Uani d . 1 . . C
C7 -.78774(16) -.16591(15) -.44701(13) .0262(3) Uani d . 1 . . C
C8 -.78044(17) -.29978(15) -.51700(14) .0295(3) Uani d . 1 . . C
C9 -.71829(18) -.34035(16) -.62297(14) .0326(3) Uani d . 1 . . C
C10 -.65837(18) -.24438(18) -.66599(14) .0342(3) Uani d . 1 . . C
C11 -.66342(18) -.11060(17) -.60252(15) .0329(3) Uani d . 1 . . C
C12 -.72629(17) -.07426(15) -.49589(14) .0292(3) Uani d . 1 . . C
C13 -1.04071(16) -.18730(14) -.35671(13) .0258(3) Uani d . 1 . . C
C14 -1.12083(16) -.16068(15) -.26064(13) .0278(3) Uani d . 1 . . C
C15 -1.26767(17) -.21124(17) -.27942(15) .0329(3) Uani d . 1 . . C
C16 -1.34531(17) -.29414(17) -.40268(17) .0350(3) Uani d . 1 . . C
C17 -1.27374(18) -.32197(16) -.50273(15) .0341(3) Uani d . 1 . . C
C18 -1.12553(17) -.26887(15) -.47864(14) .0286(3) Uani d . 1 . . C
C19 -.76441(19) -.13122(17) -.04552(14) .0332(3) Uani d . 1 . . C
C20 -.8336(2) -.2393(2) -.00059(16) .0412(4) Uani d . 1 . . C
C21 -.9643(2) -.33475(19) -.10389(17) .0394(4) Uani d . 1 . . C
C22 -.9161(2) -.37275(17) -.23197(16) .0364(4) Uani d . 1 . . C
F1 -.57905(10) .02638(10) -.15305(10) .0402(2) Uani d . 1 . . F
F2 -.49884(12) .29035(11) .00451(10) .0530(3) Uani d . 1 . . F
F3 -.67925(15) .45688(10) .00391(12) .0616(3) Uani d . 1 . . F
F4 -.94441(14) .34878(10) -.15595(10) .0478(3) Uani d . 1 . . F
F5 -1.03193(11) .08372(10) -.30475(10) .0405(2) Uani d . 1 . . F
F6 -.84149(12) -.40038(9) -.48195(9) .0390(2) Uani d . 1 . . F
F7 -.71620(13) -.47193(10) -.68451(10) .0471(3) Uani d . 1 . . F
F8 -.59605(13) -.28018(12) -.76845(9) .0486(3) Uani d . 1 . . F
F9 -.60839(13) -.01609(11) -.64533(10) .0481(3) Uani d . 1 . . F
F10 -.72751(13) .05909(10) -.44236(9) .0421(2) Uani d . 1 . . F
F11 -1.05289(10) -.07705(10) -.13716(8) .0353(2) Uani d . 1 . . F
F12 -1.33537(11) -.18062(12) -.18023(10) .0487(3) Uani d . 1 . . F
F13 -1.48775(11) -.34495(12) -.42282(11) .0527(3) Uani d . 1 . . F
F14 -1.34720(12) -.39914(12) -.62344(10) .0521(3) Uani d . 1 . . F
F15 -1.06742(11) -.30049(10) -.58448(8) .0395(2) Uani d . 1 . . F
H19A -.815(2) -.0604(19) -.0338(17) .033(5) Uiso d . 1 . . H
H21A -1.045(2) -.285(2) -.1034(19) .043(5) Uiso d . 1 . . H
H19B -.664(2) -.0921(19) -.0063(18) .036(5) Uiso d . 1 . . H
H22A -.992(2) -.3958(19) -.3030(19) .038(5) Uiso d . 1 . . H
H20B -.761(2) -.295(2) .008(2) .050(6) Uiso d . 1 . . H
H22B -.863(2) -.446(2) -.2511(19) .045(5) Uiso d . 1 . . H
H21B -.999(2) -.417(2) -.090(2) .055(6) Uiso d . 1 . . H
H20A -.858(3) -.194(2) .082(2) .054(6) Uiso d . 1 . . H

loop_
_atom_site_aniso_label
_atom_site_aniso_U_11
_atom_site_aniso_U_22
_atom_site_aniso_U_33
_atom_site_aniso_U_12
_atom_site_aniso_U_13
_atom_site_aniso_U_23
S1 .03329(19) .02845(19) .02452(17) .01169(15) .00670(13) .01057(14)
B1 .0281(8) .0221(7) .0233(7) .0067(6) .0043(6) .0085(6)
C1 .0317(7) .0227(7) .0236(6) .0053(6) .0077(5) .0076(5)
C2 .0318(8) .0291(8) .0298(7) .0055(6) .0086(6) .0107(6)
C3 .0370(9) .0316(8) .0299(7) -.0070(7) .0059(6) .0065(6)
C4 .0588(11) .0205(7) .0342(8) -.0015(7) .0182(8) .0052(6)
C5 .0513(10) .0254(8) .0359(8) .0144(7) .0218(7) .0147(6)
C6 .0350(8) .0266(7) .0287(7) .0074(6) .0081(6) .0116(6)
C7 .0265(7) .0275(7) .0235(6) .0074(6) .0037(5) .0093(5)
C8 .0349(8) .0272(8) .0266(7) .0074(6) .0070(6) .0110(6)
C9 .0387(8) .0300(8) .0266(7) .0121(7) .0069(6) .0071(6)
C10 .0343(8) .0446(9) .0238(7) .0116(7) .0101(6) .0117(6)
C11 .0325(8) .0379(9) .0305(7) .0053(7) .0069(6) .0178(6)
C12 .0325(8) .0267(7) .0271(7) .0074(6) .0045(6) .0099(6)
C13 .0290(7) .0210(7) .0269(7) .0072(6) .0044(5) .0093(5)
C14 .0297(7) .0256(7) .0254(7) .0068(6) .0027(6) .0085(5)
C15 .0322(8) .0332(8) .0353(8) .0105(6) .0106(6) .0140(6)
C16 .0259(7) .0330(8) .0444(9) .0035(6) .0020(6) .0171(7)
C17 .0341(8) .0298(8) .0308(7) .0028(6) -.0039(6) .0095(6)
C18 .0336(8) .0255(7) .0257(7) .0073(6) .0050(6) .0095(6)
C19 .0368(9) .0368(9) .0229(7) .0104(7) .0028(6) .0094(6)
C20 .0494(10) .0496(11) .0293(8) .0151(8) .0106(7) .0193(7)
C21 .0501(10) .0344(9) .0384(9) .0108(8) .0147(7) .0183(7)
C22 .0520(10) .0252(8) .0325(8) .0087(7) .0099(7) .0125(6)
F1 .0284(5) .0405(5) .0462(5) .0061(4) .0033(4) .0141(4)
F2 .0426(6) .0466(6) .0453(6) -.0134(5) -.0008(5) .0062(5)
F3 .0843(9) .0217(5) .0568(7) -.0041(5) .0205(6) -.0016(5)
F4 .0738(8) .0317(5) .0524(6) .0267(5) .0298(5) .0215(5)
F5 .0401(5) .0336(5) .0472(5) .0133(4) -.0001(4) .0165(4)
F6 .0599(6) .0242(5) .0331(5) .0087(4) .0168(4) .0105(4)
F7 .0681(7) .0343(5) .0374(5) .0206(5) .0205(5) .0065(4)
F8 .0561(7) .0592(7) .0332(5) .0175(5) .0242(5) .0158(5)
F9 .0591(7) .0482(6) .0445(6) .0063(5) .0210(5) .0271(5)
F10 .0634(7) .0271(5) .0409(5) .0121(5) .0195(5) .0162(4)
F11 .0339(5) .0398(5) .0240(4) .0079(4) .0056(4) .0048(4)
F12 .0368(5) .0615(7) .0441(6) .0102(5) .0182(4) .0152(5)
F13 .0264(5) .0612(7) .0600(7) -.0001(5) .0018(5) .0203(6)
F14 .0436(6) .0558(7) .0342(5) -.0045(5) -.0089(4) .0065(5)
F15 .0413(5) .0443(6) .0226(4) .0047(4) .0049(4) .0058(4)

loop_
_atom_type_symbol
_atom_type_description
_atom_type_scat_dispersion_real
_atom_type_scat_dispersion_imag
_atom_type_scat_source
C C .0033 .0016 'International Tables Vol C Tables 4.2.6.8 and 6.1.1.4'
H H .0000 .0000 'International Tables Vol C Tables 4.2.6.8 and 6.1.1.4'
B B .0013 .0007 'International Tables Vol C Tables 4.2.6.8 and 6.1.1.4'
F F .0171 .0103 'International Tables Vol C Tables 4.2.6.8 and 6.1.1.4'
S S .1246 .1234 'International Tables Vol C Tables 4.2.6.8 and 6.1.1.4'

loop_
_geom_angle_atom_site_label_1
_geom_angle_atom_site_label_2
_geom_angle_atom_site_label_3
_geom_angle
_geom_angle_publ_flag
C19 S1 C22 94.25(8) ?
C19 S1 B1 111.20(7) ?
C22 S1 B1 109.36(8) ?
C13 B1 C7 115.42(12) yes
C13 B1 C1 113.86(12) yes
C7 B1 C1 112.10(12) yes
C13 B1 S1 106.45(10) yes
C7 B1 S1 101.67(9) yes
C1 B1 S1 105.93(9) yes
C2 C1 C6 113.46(13) ?
C2 C1 B1 123.53(13) ?
C6 C1 B1 122.91(13) ?
F1 C2 C3 115.95(14) ?
F1 C2 C1 119.45(13) ?
C3 C2 C1 124.60(15) ?
F2 C3 C4 120.25(15) ?
F2 C3 C2 120.57(16) ?
C4 C3 C2 119.18(15) ?
F3 C4 C3 120.67(17) ?
F3 C4 C5 120.35(17) ?
C3 C4 C5 118.98(14) ?
F4 C5 C4 119.83(15) ?
F4 C5 C6 120.27(16) ?
C4 C5 C6 119.89(16) ?
F5 C6 C5 115.70(14) ?
F5 C6 C1 120.55(13) ?
C5 C6 C1 123.74(15) ?
C12 C7 C8 113.03(13) ?
C12 C7 B1 124.58(13) ?
C8 C7 B1 122.36(13) ?
F6 C8 C9 116.14(13) ?
F6 C8 C7 118.89(13) ?
C9 C8 C7 124.94(15) ?
F7 C9 C10 120.00(14) ?
F7 C9 C8 120.83(15) ?
C10 C9 C8 119.17(15) ?
F8 C10 C9 120.74(15) ?
F8 C10 C11 120.26(15) ?
C9 C10 C11 119.00(14) ?
F9 C11 C10 119.72(14) ?
F9 C11 C12 120.42(15) ?
C10 C11 C12 119.86(15) ?
F10 C12 C11 114.91(14) ?
F10 C12 C7 121.08(13) ?
C11 C12 C7 123.99(14) ?
C14 C13 C18 112.81(13) ?
C14 C13 B1 121.35(12) ?
C18 C13 B1 125.84(13) ?
F11 C14 C15 115.46(13) ?
F11 C14 C13 119.28(13) ?
C15 C14 C13 125.26(14) ?
F12 C15 C14 120.90(14) ?
F12 C15 C16 120.05(15) ?
C14 C15 C16 119.05(15) ?
F13 C16 C17 121.18(15) ?
F13 C16 C15 119.97(16) ?
C17 C16 C15 118.85(15) ?
F14 C17 C16 119.96(15) ?
F14 C17 C18 120.18(15) ?
C16 C17 C18 119.86(14) ?
F15 C18 C17 114.62(13) ?
F15 C18 C13 121.23(14) ?
C17 C18 C13 124.14(14) ?
C20 C19 S1 104.94(11) ?
C20 C19 H19A 113.0(11) ?
S1 C19 H19A 108.1(11) ?
C20 C19 H19B 112.4(11) ?
S1 C19 H19B 107.7(11) ?
H19A C19 H19B 110.4(16) ?
C21 C20 C19 107.86(14) ?
C21 C20 H20B 108.3(12) ?
C19 C20 H20B 108.9(13) ?
C21 C20 H20A 112.8(14) ?
C19 C20 H20A 109.2(13) ?
H20B C20 H20A 109.7(17) ?
C20 C21 C22 106.77(15) ?
C20 C21 H21A 109.5(11) ?
C22 C21 H21A 110.2(11) ?
C20 C21 H21B 110.9(13) ?
C22 C21 H21B 109.8(13) ?
H21A C21 H21B 109.7(18) ?
C21 C22 S1 107.10(12) ?
C21 C22 H22A 113.5(12) ?
S1 C22 H22A 109.3(12) ?
C21 C22 H22B 114.5(12) ?
S1 C22 H22B 102.3(12) ?
H22A C22 H22B 109.4(16) ?

loop_
_geom_bond_atom_site_label_1
_geom_bond_atom_site_label_2
_geom_bond_site_symmetry_2
_geom_bond_distance
_geom_bond_publ_flag
S1 C19 . 1.8261(15) yes
S1 C22 . 1.8286(18) yes
S1 B1 . 2.0843(16) yes
B1 C13 . 1.624(2) yes
B1 C7 . 1.628(2) yes
B1 C1 . 1.628(2) yes
C1 C2 . 1.384(2) ?
C1 C6 . 1.384(2) ?
C2 F1 . 1.3513(19) ?
C2 C3 . 1.374(2) ?
C3 F2 . 1.337(2) ?
C3 C4 . 1.368(3) ?
C4 F3 . 1.3338(18) ?
C4 C5 . 1.371(3) ?
C5 F4 . 1.341(2) ?
C5 C6 . 1.377(2) ?
C6 F5 . 1.3438(18) ?
C7 C12 . 1.384(2) ?
C7 C8 . 1.389(2) ?
C8 F6 . 1.3532(18) ?
C8 C9 . 1.371(2) ?
C9 F7 . 1.3379(18) ?
C9 C10 . 1.369(2) ?
C10 F8 . 1.3360(18) ?
C10 C11 . 1.370(2) ?
C11 F9 . 1.3402(19) ?
C11 C12 . 1.379(2) ?
C12 F10 . 1.3444(18) ?
C13 C14 . 1.385(2) ?
C13 C18 . 1.386(2) ?
C14 F11 . 1.3552(16) ?
C14 C15 . 1.372(2) ?
C15 F12 . 1.3356(18) ?
C15 C16 . 1.377(2) ?
C16 F13 . 1.3314(19) ?
C16 C17 . 1.367(2) ?
C17 F14 . 1.3341(17) ?
C17 C18 . 1.382(2) ?
C18 F15 . 1.3435(17) ?
C19 C20 . 1.520(3) ?
C19 H19A . .957(19) ?
C19 H19B . .95(2) ?
C20 C21 . 1.512(3) ?
C20 H20B . 1.02(2) ?
C20 H20A . .97(2) ?
C21 C22 . 1.515(2) ?
C21 H21A . 1.02(2) ?
C21 H21B . .96(2) ?
C22 H22A . .944(19) ?
C22 H22B . .99(2) ?

loop_
_geom_torsion_atom_site_label_1
_geom_torsion_atom_site_label_2
_geom_torsion_atom_site_label_3
_geom_torsion_atom_site_label_4
_geom_torsion
C19 S1 B1 C13 -89.32(11)
C22 S1 B1 C13 13.42(11)
C19 S1 B1 C7 149.48(10)
C22 S1 B1 C7 -107.78(10)
C19 S1 B1 C1 32.20(12)
C22 S1 B1 C1 134.94(10)
C13 B1 C1 C2 155.39(14)
C7 B1 C1 C2 -71.29(18)
S1 B1 C1 C2 38.76(17)
C13 B1 C1 C6 -28.42(19)
C7 B1 C1 C6 104.91(16)
S1 B1 C1 C6 -145.04(13)
C6 C1 C2 F1 -175.64(13)
B1 C1 C2 F1 .9(2)
C6 C1 C2 C3 4.5(2)
B1 C1 C2 C3 -179.02(14)
F1 C2 C3 F2 -3.3(2)
C1 C2 C3 F2 176.59(14)
F1 C2 C3 C4 176.46(14)
C1 C2 C3 C4 -3.6(3)
F2 C3 C4 F3 .0(3)
C2 C3 C4 F3 -179.76(15)
F2 C3 C4 C5 -179.90(15)
C2 C3 C4 C5 .3(2)
F3 C4 C5 F4 1.6(2)
C3 C4 C5 F4 -178.48(15)
F3 C4 C5 C6 -178.25(15)
C3 C4 C5 C6 1.7(2)
F4 C5 C6 F5 1.0(2)
C4 C5 C6 F5 -179.17(14)
F4 C5 C6 C1 179.54(14)
C4 C5 C6 C1 -.6(2)
C2 C1 C6 F5 176.19(13)
B1 C1 C6 F5 -.4(2)
C2 C1 C6 C5 -2.3(2)
B1 C1 C6 C5 -178.84(14)
C13 B1 C7 C12 110.83(16)
C1 B1 C7 C12 -21.72(19)
S1 B1 C7 C12 -134.45(13)
C13 B1 C7 C8 -67.01(18)
C1 B1 C7 C8 160.43(13)
S1 B1 C7 C8 47.71(16)
C12 C7 C8 F6 -177.62(13)
B1 C7 C8 F6 .5(2)
C12 C7 C8 C9 .7(2)
B1 C7 C8 C9 178.76(14)
F6 C8 C9 F7 -1.7(2)
C7 C8 C9 F7 179.98(14)
F6 C8 C9 C10 178.08(14)
C7 C8 C9 C10 -.3(3)
F7 C9 C10 F8 -.7(2)
C8 C9 C10 F8 179.55(14)
F7 C9 C10 C11 179.16(14)
C8 C9 C10 C11 -.6(2)
F8 C10 C11 F9 1.5(2)
C9 C10 C11 F9 -178.39(14)
F8 C10 C11 C12 -179.17(14)
C9 C10 C11 C12 1.0(2)
F9 C11 C12 F10 .4(2)
C10 C11 C12 F10 -178.95(14)
F9 C11 C12 C7 178.82(14)
C10 C11 C12 C7 -.5(2)
C8 C7 C12 F10 178.05(13)
B1 C7 C12 F10 .0(2)
C8 C7 C12 C11 -.3(2)
B1 C7 C12 C11 -178.31(14)
C7 B1 C13 C14 -179.96(13)
C1 B1 C13 C14 -48.23(18)
S1 B1 C13 C14 68.09(15)
C7 B1 C13 C18 -.4(2)
C1 B1 C13 C18 131.32(15)
S1 B1 C13 C18 -112.36(14)
C18 C13 C14 F11 -177.09(13)
B1 C13 C14 F11 2.5(2)
C18 C13 C14 C15 2.0(2)
B1 C13 C14 C15 -178.36(14)
F11 C14 C15 F12 -1.4(2)
C13 C14 C15 F12 179.44(14)
F11 C14 C15 C16 178.33(14)
C13 C14 C15 C16 -.8(3)
F12 C15 C16 F13 -.7(2)
C14 C15 C16 F13 179.56(15)
F12 C15 C16 C17 178.91(15)
C14 C15 C16 C17 -.8(2)
F13 C16 C17 F14 1.3(3)
C15 C16 C17 F14 -178.29(15)
F13 C16 C17 C18 -179.34(15)
C15 C16 C17 C18 1.1(2)
F14 C17 C18 F15 .7(2)
C16 C17 C18 F15 -178.61(14)
F14 C17 C18 C13 179.67(14)
C16 C17 C18 C13 .3(3)
C14 C13 C18 F15 177.10(13)
B1 C13 C18 F15 -2.5(2)
C14 C13 C18 C17 -1.8(2)
B1 C13 C18 C17 178.65(15)
C22 S1 C19 C20 17.15(13)
B1 S1 C19 C20 129.82(12)
S1 C19 C20 C21 -39.16(17)
C19 C20 C21 C22 47.13(19)
C20 C21 C22 S1 -32.46(17)
C19 S1 C22 C21 8.66(14)
B1 S1 C22 C21 -105.57(13)

loop_
_cod_related_entry_id
_cod_related_entry_database
_cod_related_entry_code
1 ChemSpider 30654650
